data_4330927
loop_
_publ_author_name
'Nick A. Giffin'
'Arthur D. Hendsbee'
'Tracey L. Roemmele'
'Michael D. Lumsden'
'Cory C. Pye'
'Jason D. Masuda'

_publ_contact_author_address
; The Maritimes Centre for Green Chemistry
  Department of Chemistry
  Saint Mary's University
  923 Robie St
  Halifax, Nova Scotia
  B3H 3C3 
  Canada
;
_publ_contact_author_email jason.masuda@smu.ca
_publ_contact_author_name 'Jason D. Masuda'
_publ_section_title
;
 Preparation of a Diphosphine with Persistent Phosphinyl Radical Character
 in Solution: Characterization, Reactivity with O2, S8, Se, Te, and P4,
 and Electronic Structure Calculations
;
_journal_name_full 'Inorganic Chemistry'
_journal_page_first 11837
_journal_page_last 11850
_journal_paper_doi 10.1021/ic301758k
_journal_volume 51
_journal_year 2012
_chemical_formula_moiety 'C52 H76 N4 P6'
_chemical_formula_sum 'C52 H76 N4 P6'
_chemical_formula_weight 942.99
_chemical_name_systematic
; 
 ? 
;
_space_group_IT_number 92
_symmetry_cell_setting tetragonal
_symmetry_space_group_name_Hall 'P 4abw 2nw'
_symmetry_space_group_name_H-M 'P 41 21 2'
_atom_sites_solution_hydrogens geom
_atom_sites_solution_primary direct
_atom_sites_solution_secondary difmap
_audit_creation_method SHELXL-97
_cell_angle_alpha 90.00
_cell_angle_beta 90.00
_cell_angle_gamma 90.00
_cell_formula_units_Z 4
_cell_length_a 12.954(3)
_cell_length_b 12.954(3)
_cell_length_c 35.031(12)
_cell_measurement_reflns_used 9033
_cell_measurement_temperature 130(2)
_cell_measurement_theta_max 27.87
_cell_measurement_theta_min 2.22
_cell_volume 5878(3)
_computing_cell_refinement 'Bruker SAINT'
_computing_data_collection 'Bruker APEX2'
_computing_data_reduction 'Bruker SAINT'
_computing_molecular_graphics 'Bruker SHELXTL'
_computing_publication_material 'Bruker SHELXTL'
_computing_structure_refinement 'SHELXL-97 (Sheldrick, 2008)'
_computing_structure_solution 'SHELXS-97 (Sheldrick, 2008)'
_diffrn_ambient_temperature 130(2)
_diffrn_measured_fraction_theta_full 0.996
_diffrn_measured_fraction_theta_max 0.996
_diffrn_measurement_device_type 'Bruker APEX-II CCD'
_diffrn_measurement_method '\f and \w scans'
_diffrn_radiation_monochromator graphite
_diffrn_radiation_source 'fine-focus sealed tube'
_diffrn_radiation_type MoK\a
_diffrn_radiation_wavelength 0.71073
_diffrn_reflns_av_R_equivalents 0.0562
_diffrn_reflns_av_sigmaI/netI 0.0347
_diffrn_reflns_limit_h_max 17
_diffrn_reflns_limit_h_min -17
_diffrn_reflns_limit_k_max 17
_diffrn_reflns_limit_k_min -17
_diffrn_reflns_limit_l_max 46
_diffrn_reflns_limit_l_min -46
_diffrn_reflns_number 71003
_diffrn_reflns_theta_full 28.37
_diffrn_reflns_theta_max 28.37
_diffrn_reflns_theta_min 1.96
_exptl_absorpt_coefficient_mu 0.217
_exptl_absorpt_correction_T_max 0.7457
_exptl_absorpt_correction_T_min 0.6833
_exptl_absorpt_correction_type multi-scan
_exptl_absorpt_process_details '(SADABS; Bruker, 2008)'
_exptl_crystal_colour orange
_exptl_crystal_density_diffrn 1.065
_exptl_crystal_description block
_exptl_crystal_F_000 2024
_exptl_crystal_size_max .3226
_exptl_crystal_size_mid .3014
_exptl_crystal_size_min .2821
_platon_squeeze_details
;
The unit cell contains 4 toluene molecules which have been treated as a diffuse 
contribution to the overall scattering without specific atom positions by 
SQUEEZE/PLATON.
;
_refine_diff_density_max 0.871
_refine_diff_density_min -0.626
_refine_diff_density_rms 0.075
_refine_ls_abs_structure_details 'Flack (1983), 3049 Friedel pairs'
_refine_ls_abs_structure_Flack -0.02(14)
_refine_ls_extinction_method none
_refine_ls_goodness_of_fit_ref 1.070
_refine_ls_hydrogen_treatment constr
_refine_ls_matrix_type full
_refine_ls_number_parameters 336
_refine_ls_number_reflns 7296
_refine_ls_number_restraints 2064
_refine_ls_restrained_S_all 1.124
_refine_ls_R_factor_all 0.0720
_refine_ls_R_factor_gt 0.0631
_refine_ls_shift/su_max 0.001
_refine_ls_shift/su_mean 0.000
_refine_ls_structure_factor_coef Fsqd
_refine_ls_weighting_details 'calc w=1/[\s^2^(Fo^2^)+(0.0958P)^2^+4.9800P] where P=(Fo^2^+2Fc^2^)/3'
_refine_ls_weighting_scheme calc
_refine_ls_wR_factor_gt 0.1631
_refine_ls_wR_factor_ref 0.1689
_reflns_number_gt 6406
_reflns_number_total 7296
_reflns_threshold_expression >2sigma(I)
_cod_data_source_file ic301758k_si_001_8.cif
_cod_data_source_block Compound_8
_cod_original_cell_volume 5878.4(28)
_cod_database_code 4330927

loop_
_symmetry_equiv_pos_as_xyz
'x, y, z'
'-x, -y, z+1/2'
'-y+1/2, x+1/2, z+1/4'
'y+1/2, -x+1/2, z+3/4'
'-x+1/2, y+1/2, -z+1/4'
'x+1/2, -y+1/2, -z+3/4'
'y, x, -z'
'-y, -x, -z+1/2'

loop_
_atom_site_label
_atom_site_type_symbol
_atom_site_fract_x
_atom_site_fract_y
_atom_site_fract_z
_atom_site_U_iso_or_equiv
_atom_site_adp_type
_atom_site_occupancy
_atom_site_symmetry_multiplicity
_atom_site_calc_flag
_atom_site_refinement_flags
_atom_site_disorder_assembly
_atom_site_disorder_group
C22 C 0.7549(5) 0.1593(6) 0.0891(2) 0.0384(8) Uani 0.623(6) 1 d PU A 1
H22A H 0.8218 0.1224 0.0932 0.046 Uiso 0.623(6) 1 calc PR A 1
C23 C 0.7288(5) 0.2107(5) 0.12605(19) 0.0420(9) Uani 0.623(6) 1 d PU A 1
H23A H 0.7159 0.1581 0.1456 0.063 Uiso 0.623(6) 1 calc PR A 1
H23B H 0.6669 0.2532 0.1227 0.063 Uiso 0.623(6) 1 calc PR A 1
H23C H 0.7865 0.2546 0.1340 0.063 Uiso 0.623(6) 1 calc PR A 1
C24 C 0.6733(6) 0.0753(6) 0.0795(2) 0.0478(10) Uani 0.623(6) 1 d PU A 1
H24A H 0.6912 0.0422 0.0552 0.072 Uiso 0.623(6) 1 calc PR A 1
H24B H 0.6050 0.1073 0.0774 0.072 Uiso 0.623(6) 1 calc PR A 1
H24C H 0.6723 0.0232 0.0998 0.072 Uiso 0.623(6) 1 calc PR A 1
C22B C 0.7613(9) 0.1386(9) 0.0742(4) 0.0379(9) Uani 0.377(6) 1 d PU A 2
H22B H 0.8187 0.1343 0.0932 0.045 Uiso 0.377(6) 1 calc PR A 2
C23B C 0.6632(9) 0.1432(9) 0.0951(3) 0.0432(11) Uani 0.377(6) 1 d PU A 2
H23D H 0.6633 0.2033 0.1121 0.065 Uiso 0.377(6) 1 calc PR A 2
H23E H 0.6546 0.0802 0.1102 0.065 Uiso 0.377(6) 1 calc PR A 2
H23F H 0.6060 0.1493 0.0769 0.065 Uiso 0.377(6) 1 calc PR A 2
C24B C 0.7628(9) 0.0408(9) 0.0501(3) 0.0435(11) Uani 0.377(6) 1 d PU A 2
H24D H 0.8312 0.0323 0.0386 0.065 Uiso 0.377(6) 1 calc PR A 2
H24E H 0.7107 0.0461 0.0299 0.065 Uiso 0.377(6) 1 calc PR A 2
H24F H 0.7474 -0.0188 0.0663 0.065 Uiso 0.377(6) 1 calc PR A 2
P1 P 1.01761(6) 0.17142(6) 0.07799(2) 0.02148(17) Uani 1 1 d U . .
P2 P 1.14551(6) 0.21779(6) 0.03627(2) 0.02366(18) Uani 1 1 d U . .
P3 P 1.16235(7) 0.05756(6) 0.01404(2) 0.02412(18) Uani 1 1 d U . .
N1 N 1.0691(2) 0.2019(2) 0.12095(8) 0.0288(5) Uani 1 1 d U . .
N2 N 0.9419(2) 0.2779(2) 0.07951(8) 0.0288(5) Uani 1 1 d U . .
C1 C 0.8613(3) 0.2973(3) 0.05259(10) 0.0316(6) Uani 1 1 d U A .
C2 C 0.7715(3) 0.2349(3) 0.05347(12) 0.0401(7) Uani 1 1 d U . .
C3 C 0.6948(3) 0.2540(4) 0.02608(13) 0.0472(8) Uani 1 1 d U A .
H3A H 0.6346 0.2121 0.0257 0.057 Uiso 1 1 calc R . .
C4 C 0.7050(3) 0.3318(4) -0.00004(12) 0.0448(7) Uani 1 1 d U . .
H4 H 0.6518 0.3433 -0.0182 0.054 Uiso 1 1 calc R A .
C5 C 0.7910(3) 0.3933(3) -0.00022(11) 0.0405(7) Uani 1 1 d U A .
H5A H 0.7960 0.4480 -0.0182 0.049 Uiso 1 1 calc R . .
C6 C 0.8709(3) 0.3769(3) 0.02536(10) 0.0326(6) Uani 1 1 d U . .
C7 C 1.1214(3) 0.1268(3) 0.14400(10) 0.0313(6) Uani 1 1 d U B .
C8 C 1.2294(3) 0.1329(3) 0.14747(10) 0.0358(6) Uani 1 1 d U . .
C9 C 1.2793(4) 0.0580(3) 0.16905(12) 0.0439(7) Uani 1 1 d U . .
H9 H 1.3523 0.0609 0.1717 0.053 Uiso 1 1 calc R . .
C19 C 0.9662(3) 0.4451(3) 0.02287(12) 0.0390(7) Uani 1 1 d U A .
H19A H 1.0207 0.4146 0.0396 0.047 Uiso 1 1 calc R . .
C20 C 0.9420(4) 0.5526(3) 0.03748(13) 0.0459(8) Uani 1 1 d U . .
H20A H 0.9153 0.5481 0.0636 0.069 Uiso 1 1 calc R A .
H20B H 0.8899 0.5847 0.0210 0.069 Uiso 1 1 calc R . .
H20C H 1.0050 0.5945 0.0373 0.069 Uiso 1 1 calc R . .
C10 C 1.2259(4) -0.0196(4) 0.18654(12) 0.0476(8) Uani 1 1 d U . .
H10 H 1.2620 -0.0707 0.2007 0.057 Uiso 1 1 calc R . .
C11 C 1.1194(4) -0.0241(3) 0.18379(12) 0.0442(7) Uani 1 1 d U B .
H11A H 1.0831 -0.0779 0.1964 0.053 Uiso 1 1 calc R . .
C12 C 1.0642(3) 0.0495(3) 0.16260(10) 0.0371(6) Uani 1 1 d U . .
C13A C 0.9519(6) 0.0435(6) 0.1607(3) 0.0371(9) Uani 0.692(13) 1 d PU B 1
H13A H 0.9272 0.1019 0.1444 0.045 Uiso 0.692(13) 1 calc PR B 1
C14A C 0.9099(6) 0.0610(7) 0.20151(19) 0.0442(10) Uani 0.692(13) 1 d PU B 1
H14A H 0.8343 0.0601 0.2010 0.066 Uiso 0.692(13) 1 calc PR B 1
H14B H 0.9339 0.1280 0.2110 0.066 Uiso 0.692(13) 1 calc PR B 1
H14C H 0.9350 0.0061 0.2184 0.066 Uiso 0.692(13) 1 calc PR B 1
C15A C 0.9137(6) -0.0552(6) 0.1431(2) 0.0442(9) Uani 0.692(13) 1 d PU B 1
H15A H 0.9446 -0.0636 0.1177 0.066 Uiso 0.692(13) 1 calc PR B 1
H15B H 0.8384 -0.0526 0.1407 0.066 Uiso 0.692(13) 1 calc PR B 1
H15C H 0.9333 -0.1136 0.1593 0.066 Uiso 0.692(13) 1 calc PR B 1
C13B C 0.9343(15) 0.0601(15) 0.1620(6) 0.0386(9) Uani 0.308(13) 1 d PU B 2
H13B H 0.9164 0.1121 0.1420 0.046 Uiso 0.308(13) 1 calc PR B 2
C14B C 0.8856(13) 0.0971(14) 0.1994(4) 0.0404(11) Uani 0.308(13) 1 d PU B 2
H14D H 0.9331 0.1444 0.2124 0.061 Uiso 0.308(13) 1 calc PR B 2
H14E H 0.8718 0.0376 0.2159 0.061 Uiso 0.308(13) 1 calc PR B 2
H14F H 0.8207 0.1330 0.1939 0.061 Uiso 0.308(13) 1 calc PR B 2
C15B C 0.8795(15) -0.0383(12) 0.1517(5) 0.0417(11) Uani 0.308(13) 1 d PU B 2
H15D H 0.8047 -0.0272 0.1527 0.063 Uiso 0.308(13) 1 calc PR B 2
H15E H 0.8988 -0.0927 0.1698 0.063 Uiso 0.308(13) 1 calc PR B 2
H15F H 0.8992 -0.0592 0.1258 0.063 Uiso 0.308(13) 1 calc PR B 2
C16 C 1.2920(3) 0.2189(3) 0.12928(11) 0.0399(7) Uani 1 1 d U . .
H16A H 1.2454 0.2571 0.1114 0.048 Uiso 1 1 calc R . .
C17 C 1.3293(4) 0.2956(4) 0.15952(13) 0.0522(9) Uani 1 1 d U . .
H17A H 1.2699 0.3218 0.1739 0.078 Uiso 1 1 calc R . .
H17B H 1.3648 0.3532 0.1470 0.078 Uiso 1 1 calc R . .
H17C H 1.3770 0.2608 0.1770 0.078 Uiso 1 1 calc R . .
C18 C 1.3835(4) 0.1804(4) 0.10622(14) 0.0545(9) Uani 1 1 d U . .
H18A H 1.3596 0.1314 0.0869 0.082 Uiso 1 1 calc R . .
H18B H 1.4328 0.1461 0.1232 0.082 Uiso 1 1 calc R . .
H18C H 1.4173 0.2390 0.0937 0.082 Uiso 1 1 calc R . .
C21 C 1.0084(4) 0.4499(4) -0.01784(14) 0.0528(9) Uani 1 1 d U . .
H21A H 1.0243 0.3799 -0.0267 0.079 Uiso 1 1 calc R A .
H21B H 1.0714 0.4918 -0.0182 0.079 Uiso 1 1 calc R . .
H21C H 0.9567 0.4809 -0.0347 0.079 Uiso 1 1 calc R . .
C25 C 1.0401(3) 0.3006(3) 0.13573(12) 0.0404(6) Uani 1 1 d U . .
H25A H 1.1023 0.3442 0.1389 0.049 Uiso 1 1 calc R . .
H25B H 1.0075 0.2920 0.1611 0.049 Uiso 1 1 calc R . .
C26 C 0.9673(3) 0.3513(3) 0.10954(11) 0.0407(6) Uani 1 1 d U . .
H26A H 0.9040 0.3720 0.1234 0.049 Uiso 1 1 calc R . .
H26B H 0.9991 0.4139 0.0984 0.049 Uiso 1 1 calc R . .

loop_
_atom_site_aniso_label
_atom_site_aniso_U_11
_atom_site_aniso_U_22
_atom_site_aniso_U_33
_atom_site_aniso_U_23
_atom_site_aniso_U_13
_atom_site_aniso_U_12
C22 0.0351(15) 0.0415(15) 0.0387(15) 0.0008(14) -0.0043(15) 0.0023(14)
C23 0.0405(17) 0.0442(17) 0.0413(16) 0.0041(15) -0.0003(16) 0.0042(16)
C24 0.0420(19) 0.049(2) 0.053(2) 0.0048(19) -0.0046(18) -0.0030(18)
C22B 0.0370(16) 0.0398(16) 0.0368(17) -0.0011(16) -0.0066(16) 0.0030(16)
C23B 0.0416(19) 0.0458(19) 0.0421(19) 0.0009(19) -0.0031(18) 0.0026(19)
C24B 0.043(2) 0.044(2) 0.044(2) -0.0008(19) -0.0061(19) 0.0003(19)
P1 0.0213(3) 0.0256(4) 0.0175(3) -0.0023(3) -0.0004(3) 0.0000(3)
P2 0.0248(4) 0.0269(4) 0.0193(3) -0.0048(3) 0.0021(3) -0.0026(3)
P3 0.0286(4) 0.0242(4) 0.0196(3) 0.0021(3) 0.0019(3) 0.0022(3)
N1 0.0306(10) 0.0329(11) 0.0229(10) -0.0021(9) -0.0047(9) 0.0054(9)
N2 0.0285(10) 0.0324(10) 0.0253(10) -0.0017(9) -0.0060(9) 0.0042(9)
C1 0.0309(12) 0.0358(13) 0.0281(12) -0.0026(11) -0.0048(11) 0.0070(11)
C2 0.0359(13) 0.0393(13) 0.0451(13) 0.0019(12) -0.0100(12) 0.0025(12)
C3 0.0415(15) 0.0460(15) 0.0543(16) -0.0009(14) -0.0174(14) 0.0002(13)
C4 0.0432(15) 0.0497(16) 0.0415(14) -0.0018(14) -0.0171(13) 0.0072(14)
C5 0.0441(15) 0.0461(15) 0.0315(13) 0.0026(13) -0.0075(13) 0.0112(13)
C6 0.0331(13) 0.0378(13) 0.0268(12) 0.0008(11) -0.0026(11) 0.0074(11)
C7 0.0368(13) 0.0322(12) 0.0249(11) -0.0055(11) -0.0055(11) 0.0068(11)
C8 0.0383(13) 0.0381(13) 0.0309(12) -0.0080(11) -0.0074(11) 0.0102(12)
C9 0.0461(15) 0.0442(15) 0.0413(15) -0.0082(14) -0.0125(13) 0.0122(14)
C19 0.0347(14) 0.0419(15) 0.0405(14) 0.0100(13) -0.0008(12) 0.0065(13)
C20 0.0448(17) 0.0450(17) 0.0479(17) 0.0052(16) -0.0102(16) 0.0005(16)
C10 0.0554(16) 0.0432(15) 0.0442(15) -0.0043(14) -0.0144(14) 0.0124(14)
C11 0.0560(16) 0.0359(14) 0.0406(14) 0.0003(13) -0.0091(14) 0.0038(13)
C12 0.0448(13) 0.0359(13) 0.0306(12) -0.0024(11) -0.0075(12) 0.0016(12)
C13A 0.0410(16) 0.0371(16) 0.0334(14) 0.0020(15) -0.0024(15) 0.0037(14)
C14A 0.0463(19) 0.0445(19) 0.0419(17) 0.0022(17) 0.0017(17) 0.0052(18)
C15A 0.0431(18) 0.0429(17) 0.0467(17) -0.0041(16) -0.0025(16) 0.0019(16)
C13B 0.0407(17) 0.0390(17) 0.0360(16) -0.0005(16) -0.0052(16) 0.0039(16)
C14B 0.042(2) 0.040(2) 0.0391(19) -0.0016(19) -0.0052(19) 0.0066(19)
C15B 0.044(2) 0.0413(19) 0.040(2) -0.0036(19) -0.0024(19) 0.0032(19)
C16 0.0356(14) 0.0496(15) 0.0345(13) -0.0039(13) -0.0069(12) 0.0058(13)
C17 0.0534(19) 0.058(2) 0.0453(18) -0.0050(17) -0.0068(17) -0.0064(18)
C18 0.0461(17) 0.0640(19) 0.0534(18) -0.0068(17) 0.0017(16) 0.0072(16)
C21 0.0555(19) 0.0519(18) 0.0511(18) 0.0157(16) 0.0143(16) 0.0063(17)
C25 0.0455(13) 0.0388(12) 0.0369(12) -0.0077(11) -0.0132(11) 0.0078(11)
C26 0.0443(13) 0.0408(13) 0.0370(12) -0.0082(11) -0.0099(11) 0.0111(12)

loop_
_atom_type_symbol
_atom_type_description
_atom_type_scat_dispersion_real
_atom_type_scat_dispersion_imag
_atom_type_scat_source
C C 0.0033 0.0016 'International Tables Vol C Tables 4.2.6.8 and 6.1.1.4'
H H 0.0000 0.0000 'International Tables Vol C Tables 4.2.6.8 and 6.1.1.4'
N N 0.0061 0.0033 'International Tables Vol C Tables 4.2.6.8 and 6.1.1.4'
P P 0.1023 0.0942 'International Tables Vol C Tables 4.2.6.8 and 6.1.1.4'

loop_
_geom_angle_atom_site_label_1
_geom_angle_atom_site_label_2
_geom_angle_atom_site_label_3
_geom_angle
_geom_angle_site_symmetry_1
_geom_angle_site_symmetry_3
C23 C22 C24 110.3(6) . .
C23 C22 C2 115.6(6) . .
C24 C22 C2 110.5(5) . .
C2 C22B C23B 107.0(9) . .
C2 C22B C24B 116.0(9) . .
C23B C22B C24B 108.7(10) . .
N1 P1 N2 90.60(14) . .
N1 P1 P2 102.79(11) . .
N2 P1 P2 103.04(11) . .
P3 P2 P3 58.05(4) 7_645 .
P3 P2 P1 92.89(5) 7_645 .
P3 P2 P1 92.84(4) . .
P3 P3 P2 61.20(4) 7_645 7_645
P3 P3 P2 60.75(4) 7_645 .
P2 P3 P2 80.27(5) 7_645 .
C25 N1 C7 121.8(3) . .
C25 N1 P1 115.3(2) . .
C7 N1 P1 121.9(2) . .
C1 N2 C26 121.8(3) . .
C1 N2 P1 123.1(2) . .
C26 N2 P1 115.1(2) . .
C6 C1 C2 120.3(3) . .
C6 C1 N2 120.7(3) . .
C2 C1 N2 119.0(3) . .
C3 C2 C1 117.8(4) . .
C3 C2 C22B 115.5(6) . .
C1 C2 C22B 125.2(5) . .
C3 C2 C22 123.1(4) . .
C1 C2 C22 118.4(4) . .
C4 C3 C2 121.3(4) . .
C3 C4 C5 120.7(4) . .
C4 C5 C6 121.0(4) . .
C5 C6 C1 119.0(4) . .
C5 C6 C19 118.7(4) . .
C1 C6 C19 122.4(3) . .
C12 C7 C8 121.7(3) . .
C12 C7 N1 119.6(3) . .
C8 C7 N1 118.7(3) . .
C9 C8 C7 118.1(4) . .
C9 C8 C16 119.4(4) . .
C7 C8 C16 122.5(3) . .
C10 C9 C8 121.4(4) . .
C20 C19 C6 110.3(3) . .
C20 C19 C21 110.6(4) . .
C6 C19 C21 111.6(4) . .
C9 C10 C11 120.3(4) . .
C10 C11 C12 121.0(4) . .
C11 C12 C7 117.4(4) . .
C11 C12 C13A 119.7(5) . .
C7 C12 C13A 122.9(5) . .
C11 C12 C13B 124.7(8) . .
C7 C12 C13B 117.5(8) . .
C12 C13A C15A 113.1(5) . .
C12 C13A C14A 107.4(6) . .
C15A C13A C14A 112.9(7) . .
C15B C13B C14B 106.1(16) . .
C15B C13B C12 113.9(11) . .
C14B C13B C12 115.2(14) . .
C18 C16 C8 113.5(4) . .
C18 C16 C17 109.6(4) . .
C8 C16 C17 110.8(3) . .
N1 C25 C26 110.0(3) . .
N2 C26 C25 107.7(3) . .

loop_
_geom_bond_atom_site_label_1
_geom_bond_atom_site_label_2
_geom_bond_distance
_geom_bond_site_symmetry_2
C22 C23 1.493(10) .
C22 C24 1.554(10) .
C22 C2 1.603(8) .
C22B C2 1.449(12) .
C22B C23B 1.469(17) .
C22B C24B 1.521(16) .
P1 N1 1.693(3) .
P1 N2 1.693(3) .
P1 P2 2.2894(12) .
P2 P3 2.2182(12) 7_645
P2 P3 2.2277(12) .
P3 P3 2.1571(17) 7_645
P3 P2 2.2183(12) 7_645
N1 C25 1.430(5) .
N1 C7 1.435(4) .
N2 C1 1.429(4) .
N2 C26 1.457(5) .
C1 C6 1.410(5) .
C1 C2 1.417(6) .
C2 C3 1.403(6) .
C3 C4 1.367(6) .
C4 C5 1.371(6) .
C5 C6 1.385(5) .
C6 C19 1.521(6) .
C7 C12 1.406(6) .
C7 C8 1.406(5) .
C8 C9 1.389(5) .
C8 C16 1.519(6) .
C9 C10 1.366(7) .
C19 C20 1.516(6) .
C19 C21 1.529(6) .
C10 C11 1.384(7) .
C11 C12 1.404(6) .
C12 C13A 1.459(9) .
C12 C13B 1.69(2) .
C13A C15A 1.502(11) .
C13A C14A 1.547(11) .
C13B C15B 1.50(3) .
C13B C14B 1.53(2) .
C16 C18 1.519(6) .
C16 C17 1.530(6) .
C25 C26 1.470(5) .

loop_
_platon_squeeze_void_nr
_platon_squeeze_void_average_x
_platon_squeeze_void_average_y
_platon_squeeze_void_average_z
_platon_squeeze_void_volume
_platon_squeeze_void_count_electrons
_platon_squeeze_void_content
1 0.154 0.846 0.250 225 41 ' '
2 -0.154 0.154 0.750 225 41 ' '
3 0.033 0.317 0.164 8 0 ' '
4 0.157 0.157 1.000 43 3 ' '
5 0.346 0.346 0.500 225 41 ' '
6 0.183 0.533 0.914 8 0 ' '
7 0.343 0.657 0.750 43 3 ' '
8 0.316 0.033 0.836 8 0 ' '
9 0.654 0.654 1.000 225 41 ' '
10 0.466 0.817 0.586 8 0 ' '
11 0.533 0.183 0.086 8 0 ' '
12 0.657 0.343 0.250 43 3 ' '
13 0.683 0.967 0.336 8 0 ' '
14 0.843 0.843 0.500 43 3 ' '
15 0.816 0.467 0.414 8 0 ' '
16 0.966 0.683 0.664 8 0 ' '
